data_1515369
loop_
_publ_author_name
'Busschaert, Nathalie'
'Bradberry, Samuel J.'
'Wenzel, Marco'
'Haynes, Cally J. E.'
'Hiscock, Jennifer R.'
'Kirby, Isabelle L.'
'Karagiannidis, Louise E.'
'Moore, Stephen J.'
'Wells, Neil J.'
'Herniman, Julie'
'Langley, G. John'
'Horton, Peter N.'
'Light, Mark E.'
'Marques, Igor'
'Costa, Paulo J.'
'F\'elix, V\'itor'
'Frey, Jeremy G.'
'Gale, Philip A.'

_publ_section_title
;
 Towards predictable transmembrane transport: QSAR analysis of anion
 binding and transport
;
_journal_issue 8
_journal_name_full 'Chemical Science'
_journal_page_first 3036
_journal_paper_doi 10.1039/c3sc51023a
_journal_volume 4
_journal_year 2013
_chemical_compound_source
;
Nathalie Busschaert
Jennifer R. Hiscock
;
_chemical_formula_moiety 'C15 H24 N2 O S'
_chemical_formula_sum 'C15 H24 N2 O S'
_chemical_formula_weight 280.42
_chemical_name_systematic
;
?
;
_space_group_IT_number 2
_symmetry_cell_setting triclinic
_symmetry_space_group_name_Hall '-P 1'
_symmetry_space_group_name_H-M 'P -1'
_atom_sites_solution_hydrogens geom
_atom_sites_solution_primary direct
_atom_sites_solution_secondary difmap
_audit_creation_method SHELXL-97
_cell_angle_alpha 93.19(2)
_cell_angle_beta 101.167(18)
_cell_angle_gamma 90.09(3)
_cell_formula_units_Z 4
_cell_length_a 8.390(10)
_cell_length_b 9.689(11)
_cell_length_c 19.62(2)
_cell_measurement_reflns_used 3738
_cell_measurement_temperature 100(2)
_cell_measurement_theta_max 31.2
_cell_measurement_theta_min 2.1
_cell_volume 1562(3)
_computing_cell_refinement
;
CrystalClear-SM Expert 2.0 r7 (Rigaku, 2011)
;
_computing_data_collection
;
CrystalClear-SM Expert 2.0 r7 (Rigaku, 2011)
;
_computing_data_reduction
;
CrystalClear-SM Expert 2.0 r7 (Rigaku, 2011)
;
_computing_publication_material 'WINGX (Farrugia, 1998)'
_computing_structure_refinement 'SHELXL-97 (Sheldrick, 2008)'
_computing_structure_solution 'SHELXS-97 (Sheldrick, 1997)'
_diffrn_ambient_temperature 100(2)
_diffrn_detector 'CCD plate'
_diffrn_detector_area_resol_mean 28.5714
_diffrn_detector_type 'Rigaku HG Saturn724+ (2x2 bin mode)'
_diffrn_measured_fraction_theta_full 0.991
_diffrn_measured_fraction_theta_max 0.991
_diffrn_measurement_device 'four-circle \k diffractometer'
_diffrn_measurement_device_type 'Rigaku AFC12 (Right)'
_diffrn_measurement_method 'profile data from \w-scans'
_diffrn_measurement_specimen_support 'MiTeGen micromount'
_diffrn_radiation_collimation 'Confocal mirrors, VHF Varimax '
_diffrn_radiation_type MoK\a
_diffrn_radiation_wavelength 0.71075
_diffrn_reflns_av_R_equivalents 0.0876
_diffrn_reflns_av_sigmaI/netI 0.1410
_diffrn_reflns_limit_h_max 7
_diffrn_reflns_limit_h_min -9
_diffrn_reflns_limit_k_max 11
_diffrn_reflns_limit_k_min -10
_diffrn_reflns_limit_l_max 23
_diffrn_reflns_limit_l_min -23
_diffrn_reflns_number 12058
_diffrn_reflns_theta_full 25.03
_diffrn_reflns_theta_max 25.03
_diffrn_reflns_theta_min 2.93
_diffrn_source 'Rotating Anode'
_diffrn_source_current 55.0
_diffrn_source_power 2.475
_diffrn_source_voltage 45.0
_exptl_absorpt_coefficient_mu 0.203
_exptl_absorpt_correction_T_max 0.9960
_exptl_absorpt_correction_T_min 0.9473
_exptl_absorpt_correction_type multi-scan
_exptl_absorpt_process_details
;
Jacobson, R. (1998). REQAB. Private communication to the
Rigaku Corporation, Tokyo, Japan.
;
_exptl_crystal_colour colorless
_exptl_crystal_density_diffrn 1.192
_exptl_crystal_density_method 'not measured'
_exptl_crystal_description needle
_exptl_crystal_F_000 608
_exptl_crystal_size_max 0.27
_exptl_crystal_size_mid 0.03
_exptl_crystal_size_min 0.02
_refine_diff_density_max 0.375
_refine_diff_density_min -0.346
_refine_diff_density_rms 0.073
_refine_ls_extinction_method none
_refine_ls_goodness_of_fit_ref 1.151
_refine_ls_hydrogen_treatment constr
_refine_ls_matrix_type full
_refine_ls_number_parameters 343
_refine_ls_number_reflns 5451
_refine_ls_number_restraints 0
_refine_ls_restrained_S_all 1.151
_refine_ls_R_factor_all 0.1467
_refine_ls_R_factor_gt 0.0970
_refine_ls_shift/su_max 0.000
_refine_ls_shift/su_mean 0.000
_refine_ls_structure_factor_coef Fsqd
_refine_ls_weighting_details 'calc w=1/[\s^2^(Fo^2^)+(0.0413P)^2^+2.2437P] where P=(Fo^2^+2Fc^2^)/3'
_refine_ls_weighting_scheme calc
_refine_ls_wR_factor_gt 0.1868
_refine_ls_wR_factor_ref 0.2111
_reflns_number_gt 3650
_reflns_number_total 5451
_reflns_threshold_expression >2\s(I)
_cod_data_source_file c3sc51023a.cif
_cod_data_source_block p-OEt
_cod_database_code 1515369

loop_
_symmetry_equiv_pos_as_xyz
'x, y, z'
'-x, -y, -z'

loop_
_atom_site_label
_atom_site_type_symbol
_atom_site_fract_x
_atom_site_fract_y
_atom_site_fract_z
_atom_site_U_iso_or_equiv
_atom_site_adp_type
_atom_site_occupancy
_atom_site_symmetry_multiplicity
_atom_site_calc_flag
_atom_site_refinement_flags
C1 C -0.1923(8) 0.3324(6) -0.2096(3) 0.0388(15) Uani 1 1 d .
H1A H -0.2157 0.3770 -0.2540 0.058 Uiso 1 1 calc R
H1B H -0.2840 0.3452 -0.1857 0.058 Uiso 1 1 calc R
H1C H -0.1756 0.2333 -0.2183 0.058 Uiso 1 1 calc R
C3 C 0.0074(7) 0.3324(6) -0.0941(3) 0.0296(13) Uani 1 1 d .
H3A H 0.0295 0.2332 -0.1025 0.035 Uiso 1 1 calc R
H3B H -0.0868 0.3384 -0.0705 0.035 Uiso 1 1 calc R
C4 C 0.1544(7) 0.3988(6) -0.0456(3) 0.0300(13) Uani 1 1 d .
H4A H 0.1341 0.4984 -0.0374 0.036 Uiso 1 1 calc R
H4B H 0.2502 0.3905 -0.0681 0.036 Uiso 1 1 calc R
C5 C 0.1913(7) 0.3312(6) 0.0243(3) 0.0296(13) Uani 1 1 d .
H5A H 0.2117 0.2316 0.0159 0.035 Uiso 1 1 calc R
H5B H 0.0948 0.3388 0.0463 0.035 Uiso 1 1 calc R
C6 C 0.3388(7) 0.3964(6) 0.0748(2) 0.0283(13) Uani 1 1 d .
H6A H 0.4376 0.3856 0.0545 0.034 Uiso 1 1 calc R
H6B H 0.3210 0.4964 0.0833 0.034 Uiso 1 1 calc R
C7 C 0.4791(6) 0.3512(5) 0.1958(3) 0.0243(12) Uani 1 1 d .
C8 C 0.5739(7) 0.2659(6) 0.3167(3) 0.0268(13) Uani 1 1 d .
C9 C 0.6743(7) 0.3727(6) 0.3515(3) 0.0296(13) Uani 1 1 d .
H9 H 0.6757 0.4593 0.3311 0.036 Uiso 1 1 calc R
C10 C 0.7730(7) 0.3529(5) 0.4162(3) 0.0278(13) Uani 1 1 d .
H10 H 0.8437 0.4252 0.4388 0.033 Uiso 1 1 calc R
C11 C 0.7685(7) 0.2293(5) 0.4473(3) 0.0265(13) Uani 1 1 d .
C12 C 0.6649(7) 0.1221(6) 0.4134(3) 0.0296(13) Uani 1 1 d .
H12 H 0.6606 0.0370 0.4349 0.035 Uiso 1 1 calc R
C13 C 0.5691(7) 0.1401(5) 0.3487(3) 0.0267(12) Uani 1 1 d .
H13 H 0.4998 0.0671 0.3258 0.032 Uiso 1 1 calc R
C14 C 0.9607(7) 0.3065(5) 0.5495(3) 0.0293(13) Uani 1 1 d .
H14A H 0.8958 0.3883 0.5587 0.035 Uiso 1 1 calc R
H14B H 1.0421 0.3345 0.5224 0.035 Uiso 1 1 calc R
C15 C 1.0444(7) 0.2492(6) 0.6175(3) 0.0369(15) Uani 1 1 d .
H15A H 1.1160 0.3204 0.6451 0.055 Uiso 1 1 calc R
H15B H 1.1089 0.1688 0.6078 0.055 Uiso 1 1 calc R
H15C H 0.9625 0.2212 0.6437 0.055 Uiso 1 1 calc R
C16 C 0.2981(7) 0.1169(6) -0.2167(3) 0.0349(14) Uani 1 1 d .
H16A H 0.2798 0.0627 -0.2613 0.052 Uiso 1 1 calc R
H16B H 0.3121 0.2147 -0.2248 0.052 Uiso 1 1 calc R
H16C H 0.2043 0.1059 -0.1944 0.052 Uiso 1 1 calc R
C17 C 0.4488(7) 0.0667(6) -0.1701(3) 0.0300(13) Uani 1 1 d .
H17A H 0.5412 0.0726 -0.1945 0.036 Uiso 1 1 calc R
H17B H 0.4327 -0.0318 -0.1619 0.036 Uiso 1 1 calc R
C18 C 0.4927(7) 0.1482(6) -0.0997(3) 0.0287(13) Uani 1 1 d .
H18A H 0.5095 0.2465 -0.1080 0.034 Uiso 1 1 calc R
H18B H 0.3994 0.1432 -0.0757 0.034 Uiso 1 1 calc R
C19 C 0.6432(7) 0.0981(6) -0.0517(3) 0.0289(13) Uani 1 1 d .
H19A H 0.7376 0.1058 -0.0748 0.035 Uiso 1 1 calc R
H19B H 0.6280 -0.0008 -0.0440 0.035 Uiso 1 1 calc R
C20 C 0.6806(6) 0.1789(6) 0.0187(2) 0.0266(13) Uani 1 1 d .
H20A H 0.6964 0.2778 0.0111 0.032 Uiso 1 1 calc R
H20B H 0.5864 0.1714 0.0418 0.032 Uiso 1 1 calc R
C21 C 0.8308(7) 0.1278(5) 0.0662(3) 0.0276(13) Uani 1 1 d .
H21A H 0.8172 0.0286 0.0736 0.033 Uiso 1 1 calc R
H21B H 0.9268 0.1384 0.0444 0.033 Uiso 1 1 calc R
C22 C 0.9751(6) 0.1879(5) 0.1886(2) 0.0242(12) Uani 1 1 d .
C23 C 1.0707(7) 0.2494(5) 0.3135(3) 0.0258(12) Uani 1 1 d .
C24 C 1.0662(7) 0.1277(6) 0.3480(3) 0.0297(13) Uani 1 1 d .
H24 H 0.9971 0.0535 0.3263 0.036 Uiso 1 1 calc R
C25 C 1.1595(7) 0.1137(5) 0.4122(3) 0.0301(13) Uani 1 1 d .
H25 H 1.1557 0.0299 0.4348 0.036 Uiso 1 1 calc R
C26 C 1.2611(7) 0.2225(6) 0.4451(3) 0.0276(13) Uani 1 1 d .
C27 C 1.2669(7) 0.3460(5) 0.4119(3) 0.0272(13) Uani 1 1 d .
H27 H 1.3351 0.4204 0.4338 0.033 Uiso 1 1 calc R
C28 C 1.1703(7) 0.3580(5) 0.3457(3) 0.0294(13) Uani 1 1 d .
H28 H 1.1732 0.4415 0.3227 0.035 Uiso 1 1 calc R
C29 C 1.4533(7) 0.3057(6) 0.5455(3) 0.0354(14) Uani 1 1 d .
H29A H 1.3887 0.3879 0.5544 0.042 Uiso 1 1 calc R
H29B H 1.5331 0.3325 0.5173 0.042 Uiso 1 1 calc R
C30 C 1.5398(8) 0.2505(7) 0.6136(3) 0.0478(18) Uani 1 1 d .
H30A H 1.6112 0.3227 0.6404 0.072 Uiso 1 1 calc R
H30B H 1.6046 0.1703 0.6040 0.072 Uiso 1 1 calc R
H30C H 1.4593 0.2228 0.6406 0.072 Uiso 1 1 calc R
C47 C -0.0379(7) 0.3975(6) -0.1638(3) 0.0292(13) Uani 1 1 d .
H47A H 0.0534 0.3868 -0.1889 0.035 Uiso 1 1 calc R
H47B H -0.0551 0.4976 -0.1557 0.035 Uiso 1 1 calc R
N1 N 0.3595(5) 0.3264(5) 0.1404(2) 0.0281(11) Uani 1 1 d .
H1 H 0.2874 0.2633 0.1439 0.034 Uiso 1 1 d R
N2 N 0.4675(5) 0.2780(4) 0.2517(2) 0.0242(10) Uani 1 1 d .
H2 H 0.3777 0.2286 0.2470 0.029 Uiso 1 1 d R
N3 N 0.8558(6) 0.2088(4) 0.1337(2) 0.0283(11) Uani 1 1 d .
H3 H 0.7871 0.2756 0.1379 0.034 Uiso 1 1 d R
N4 N 0.9672(5) 0.2650(4) 0.24666(19) 0.0265(11) Uani 1 1 d .
H4 H 0.8936 0.3301 0.2439 0.032 Uiso 1 1 d R
O1 O 0.8578(5) 0.1995(4) 0.51200(17) 0.0313(9) Uani 1 1 d .
O2 O 1.3499(5) 0.1973(4) 0.50991(18) 0.0329(10) Uani 1 1 d .
S1 S 0.63145(17) 0.46497(14) 0.19180(7) 0.0272(4) Uani 1 1 d .
S2 S 1.12539(17) 0.07127(14) 0.18254(7) 0.0277(4) Uani 1 1 d .

loop_
_atom_site_aniso_label
_atom_site_aniso_U_11
_atom_site_aniso_U_22
_atom_site_aniso_U_33
_atom_site_aniso_U_23
_atom_site_aniso_U_13
_atom_site_aniso_U_12
C1 0.049(4) 0.032(4) 0.031(3) 0.001(3) 0.000(3) -0.007(3)
C3 0.029(3) 0.031(3) 0.028(3) -0.001(2) 0.004(2) 0.001(3)
C4 0.027(3) 0.033(3) 0.029(3) 0.008(2) 0.002(2) 0.000(3)
C5 0.033(3) 0.022(3) 0.032(3) -0.001(2) 0.001(3) -0.003(2)
C6 0.029(3) 0.030(3) 0.023(3) 0.008(2) -0.003(2) -0.001(3)
C7 0.025(3) 0.019(3) 0.028(3) 0.006(2) 0.001(2) 0.001(2)
C8 0.030(3) 0.029(3) 0.023(3) 0.002(2) 0.008(2) 0.000(3)
C9 0.033(3) 0.023(3) 0.033(3) 0.004(2) 0.006(3) -0.006(3)
C10 0.032(3) 0.020(3) 0.029(3) 0.000(2) -0.001(2) -0.007(2)
C11 0.029(3) 0.027(3) 0.024(3) 0.001(2) 0.007(2) 0.006(3)
C12 0.043(4) 0.022(3) 0.027(3) 0.002(2) 0.011(3) -0.002(3)
C13 0.028(3) 0.024(3) 0.028(3) 0.000(2) 0.007(2) -0.005(2)
C14 0.028(3) 0.025(3) 0.034(3) -0.004(2) 0.006(3) -0.007(2)
C15 0.040(4) 0.034(4) 0.032(3) 0.003(3) -0.004(3) -0.003(3)
C16 0.038(4) 0.036(4) 0.026(3) -0.002(3) -0.002(3) -0.001(3)
C17 0.031(3) 0.028(3) 0.030(3) -0.001(2) 0.002(3) 0.000(3)
C18 0.027(3) 0.023(3) 0.034(3) 0.004(2) 0.003(2) -0.008(2)
C19 0.027(3) 0.026(3) 0.032(3) 0.001(2) 0.003(2) -0.001(2)
C20 0.024(3) 0.028(3) 0.027(3) 0.001(2) 0.002(2) -0.003(2)
C21 0.031(3) 0.023(3) 0.030(3) -0.001(2) 0.008(2) -0.004(2)
C22 0.022(3) 0.024(3) 0.025(3) 0.000(2) 0.002(2) -0.009(2)
C23 0.029(3) 0.021(3) 0.025(3) -0.001(2) 0.002(2) 0.004(2)
C24 0.031(3) 0.024(3) 0.032(3) 0.003(2) 0.000(3) -0.001(3)
C25 0.041(4) 0.018(3) 0.031(3) 0.003(2) 0.005(3) -0.003(3)
C26 0.032(3) 0.027(3) 0.024(3) 0.003(2) 0.007(2) 0.002(3)
C27 0.029(3) 0.024(3) 0.028(3) -0.004(2) 0.006(2) -0.006(2)
C28 0.041(4) 0.018(3) 0.030(3) 0.004(2) 0.007(3) 0.003(3)
C29 0.036(4) 0.029(3) 0.038(3) -0.001(3) 0.003(3) -0.001(3)
C30 0.046(4) 0.054(4) 0.037(3) 0.001(3) -0.009(3) -0.012(3)
C47 0.035(4) 0.024(3) 0.030(3) 0.007(2) 0.007(3) -0.005(3)
N1 0.026(3) 0.030(3) 0.028(2) 0.010(2) 0.004(2) -0.003(2)
N2 0.022(3) 0.023(2) 0.026(2) 0.0017(19) 0.001(2) -0.006(2)
N3 0.032(3) 0.024(3) 0.025(2) -0.0022(19) -0.003(2) 0.001(2)
N4 0.032(3) 0.024(3) 0.020(2) 0.0028(19) -0.003(2) 0.007(2)
O1 0.037(2) 0.026(2) 0.028(2) 0.0025(16) -0.0012(18) -0.0050(18)
O2 0.037(3) 0.029(2) 0.029(2) 0.0019(17) -0.0027(18) -0.0036(18)
S1 0.0275(8) 0.0239(8) 0.0295(7) 0.0065(6) 0.0026(6) -0.0024(6)
S2 0.0274(8) 0.0220(8) 0.0324(7) -0.0012(6) 0.0031(6) 0.0002(6)

loop_
_atom_type_symbol
_atom_type_description
_atom_type_scat_dispersion_real
_atom_type_scat_dispersion_imag
_atom_type_scat_source
C C 0.0033 0.0016 'International Tables Vol C Tables 4.2.6.8 and 6.1.1.4'
H H 0.0000 0.0000 'International Tables Vol C Tables 4.2.6.8 and 6.1.1.4'
N N 0.0061 0.0033 'International Tables Vol C Tables 4.2.6.8 and 6.1.1.4'
O O 0.0106 0.0060 'International Tables Vol C Tables 4.2.6.8 and 6.1.1.4'
S S 0.1246 0.1234 'International Tables Vol C Tables 4.2.6.8 and 6.1.1.4'

loop_
_geom_angle_atom_site_label_1
_geom_angle_atom_site_label_2
_geom_angle_atom_site_label_3
_geom_angle
C47 C1 H1A 109.5
C47 C1 H1B 109.5
H1A C1 H1B 109.5
C47 C1 H1C 109.5
H1A C1 H1C 109.5
H1B C1 H1C 109.5
C47 C3 C4 114.4(4)
C47 C3 H3A 108.7
C4 C3 H3A 108.7
C47 C3 H3B 108.7
C4 C3 H3B 108.7
H3A C3 H3B 107.6
C3 C4 C5 111.8(4)
C3 C4 H4A 109.2
C5 C4 H4A 109.2
C3 C4 H4B 109.2
C5 C4 H4B 109.2
H4A C4 H4B 107.9
C4 C5 C6 113.2(4)
C4 C5 H5A 108.9
C6 C5 H5A 108.9
C4 C5 H5B 108.9
C6 C5 H5B 108.9
H5A C5 H5B 107.7
N1 C6 C5 108.4(4)
N1 C6 H6A 110.0
C5 C6 H6A 110.0
N1 C6 H6B 110.0
C5 C6 H6B 110.0
H6A C6 H6B 108.4
N1 C7 N2 114.7(5)
N1 C7 S1 120.0(4)
N2 C7 S1 125.3(4)
C9 C8 C13 119.1(5)
C9 C8 N2 123.9(5)
C13 C8 N2 116.8(5)
C8 C9 C10 120.2(5)
C8 C9 H9 119.9
C10 C9 H9 119.9
C11 C10 C9 120.5(5)
C11 C10 H10 119.7
C9 C10 H10 119.7
C10 C11 O1 125.4(5)
C10 C11 C12 119.6(5)
O1 C11 C12 114.9(5)
C13 C12 C11 120.1(5)
C13 C12 H12 119.9
C11 C12 H12 119.9
C12 C13 C8 120.3(5)
C12 C13 H13 119.8
C8 C13 H13 119.8
O1 C14 C15 107.1(4)
O1 C14 H14A 110.3
C15 C14 H14A 110.3
O1 C14 H14B 110.3
C15 C14 H14B 110.3
H14A C14 H14B 108.6
C14 C15 H15A 109.5
C14 C15 H15B 109.5
H15A C15 H15B 109.5
C14 C15 H15C 109.5
H15A C15 H15C 109.5
H15B C15 H15C 109.5
C17 C16 H16A 109.5
C17 C16 H16B 109.5
H16A C16 H16B 109.5
C17 C16 H16C 109.5
H16A C16 H16C 109.5
H16B C16 H16C 109.5
C16 C17 C18 114.0(5)
C16 C17 H17A 108.8
C18 C17 H17A 108.8
C16 C17 H17B 108.8
C18 C17 H17B 108.8
H17A C17 H17B 107.7
C19 C18 C17 114.7(5)
C19 C18 H18A 108.6
C17 C18 H18A 108.6
C19 C18 H18B 108.6
C17 C18 H18B 108.6
H18A C18 H18B 107.6
C18 C19 C20 113.3(5)
C18 C19 H19A 108.9
C20 C19 H19A 108.9
C18 C19 H19B 108.9
C20 C19 H19B 108.9
H19A C19 H19B 107.7
C21 C20 C19 112.8(4)
C21 C20 H20A 109.0
C19 C20 H20A 109.0
C21 C20 H20B 109.0
C19 C20 H20B 109.0
H20A C20 H20B 107.8
N3 C21 C20 109.4(4)
N3 C21 H21A 109.8
C20 C21 H21A 109.8
N3 C21 H21B 109.8
C20 C21 H21B 109.8
H21A C21 H21B 108.2
N4 C22 N3 115.3(5)
N4 C22 S2 123.5(4)
N3 C22 S2 121.2(4)
C28 C23 C24 119.3(5)
C28 C23 N4 120.2(5)
C24 C23 N4 120.5(5)
C25 C24 C23 120.9(5)
C25 C24 H24 119.5
C23 C24 H24 119.5
C24 C25 C26 120.3(5)
C24 C25 H25 119.9
C26 C25 H25 119.9
O2 C26 C27 124.7(5)
O2 C26 C25 115.4(5)
C27 C26 C25 119.9(5)
C26 C27 C28 119.0(5)
C26 C27 H27 120.5
C28 C27 H27 120.5
C23 C28 C27 120.7(5)
C23 C28 H28 119.7
C27 C28 H28 119.7
O2 C29 C30 106.7(5)
O2 C29 H29A 110.4
C30 C29 H29A 110.4
O2 C29 H29B 110.4
C30 C29 H29B 110.4
H29A C29 H29B 108.6
C29 C30 H30A 109.5
C29 C30 H30B 109.5
H30A C30 H30B 109.5
C29 C30 H30C 109.5
H30A C30 H30C 109.5
H30B C30 H30C 109.5
C3 C47 C1 112.6(4)
C3 C47 H47A 109.1
C1 C47 H47A 109.1
C3 C47 H47B 109.1
C1 C47 H47B 109.1
H47A C47 H47B 107.8
C7 N1 C6 125.7(4)
C7 N1 H1 116.8
C6 N1 H1 117.4
C7 N2 C8 131.9(5)
C7 N2 H2 114.4
C8 N2 H2 113.6
C22 N3 C21 125.1(5)
C22 N3 H3 118.0
C21 N3 H3 117.0
C22 N4 C23 124.8(5)
C22 N4 H4 117.8
C23 N4 H4 117.4
C11 O1 C14 117.1(4)
C26 O2 C29 117.2(4)

loop_
_geom_bond_atom_site_label_1
_geom_bond_atom_site_label_2
_geom_bond_distance
C1 C47 1.538(7)
C1 H1A 0.9800
C1 H1B 0.9800
C1 H1C 0.9800
C3 C47 1.519(7)
C3 C4 1.522(7)
C3 H3A 0.9900
C3 H3B 0.9900
C4 C5 1.530(7)
C4 H4A 0.9900
C4 H4B 0.9900
C5 C6 1.538(7)
C5 H5A 0.9900
C5 H5B 0.9900
C6 N1 1.470(6)
C6 H6A 0.9900
C6 H6B 0.9900
C7 N1 1.339(6)
C7 N2 1.357(6)
C7 S1 1.703(5)
C8 C9 1.393(7)
C8 C13 1.405(7)
C8 N2 1.419(6)
C9 C10 1.398(7)
C9 H9 0.9500
C10 C11 1.379(7)
C10 H10 0.9500
C11 O1 1.389(6)
C11 C12 1.404(7)
C12 C13 1.385(7)
C12 H12 0.9500
C13 H13 0.9500
C14 O1 1.424(6)
C14 C15 1.518(7)
C14 H14A 0.9900
C14 H14B 0.9900
C15 H15A 0.9800
C15 H15B 0.9800
C15 H15C 0.9800
C16 C17 1.508(7)
C16 H16A 0.9800
C16 H16B 0.9800
C16 H16C 0.9800
C17 C18 1.533(7)
C17 H17A 0.9900
C17 H17B 0.9900
C18 C19 1.520(7)
C18 H18A 0.9900
C18 H18B 0.9900
C19 C20 1.525(7)
C19 H19A 0.9900
C19 H19B 0.9900
C20 C21 1.516(7)
C20 H20A 0.9900
C20 H20B 0.9900
C21 N3 1.480(6)
C21 H21A 0.9900
C21 H21B 0.9900
C22 N4 1.340(6)
C22 N3 1.346(6)
C22 S2 1.711(6)
C23 C28 1.387(7)
C23 C24 1.396(7)
C23 N4 1.442(6)
C24 C25 1.363(7)
C24 H24 0.9500
C25 C26 1.401(7)
C25 H25 0.9500
C26 O2 1.378(6)
C26 C27 1.399(7)
C27 C28 1.402(7)
C27 H27 0.9500
C28 H28 0.9500
C29 O2 1.423(6)
C29 C30 1.518(7)
C29 H29A 0.9900
C29 H29B 0.9900
C30 H30A 0.9800
C30 H30B 0.9800
C30 H30C 0.9800
C47 H47A 0.9900
C47 H47B 0.9900
N1 H1 0.8740
N2 H2 0.8788
N3 H3 0.8783
N4 H4 0.8795

loop_
_geom_hbond_atom_site_label_D
_geom_hbond_atom_site_label_H
_geom_hbond_atom_site_label_A
_geom_hbond_distance_DH
_geom_hbond_distance_HA
_geom_hbond_distance_DA
_geom_hbond_angle_DHA
_geom_hbond_site_symmetry_A
N1 H1 S2 0.87 2.54 3.390(5) 165.7 1_455
N2 H2 S2 0.88 2.67 3.502(5) 157.9 1_455
N3 H3 S1 0.88 2.55 3.397(5) 161.2 .
N4 H4 S1 0.88 2.62 3.453(5) 157.7 .

loop_
_geom_torsion_atom_site_label_1
_geom_torsion_atom_site_label_2
_geom_torsion_atom_site_label_3
_geom_torsion_atom_site_label_4
_geom_torsion
C47 C3 C4 C5 178.6(5)
C3 C4 C5 C6 -179.7(5)
C4 C5 C6 N1 178.3(5)
C13 C8 C9 C10 2.2(8)
N2 C8 C9 C10 178.6(5)
C8 C9 C10 C11 -2.0(9)
C9 C10 C11 O1 -178.3(5)
C9 C10 C11 C12 0.6(8)
C10 C11 C12 C13 0.7(8)
O1 C11 C12 C13 179.7(5)
C11 C12 C13 C8 -0.5(8)
C9 C8 C13 C12 -1.0(8)
N2 C8 C13 C12 -177.6(5)
C16 C17 C18 C19 179.4(5)
C17 C18 C19 C20 -178.4(5)
C18 C19 C20 C21 179.9(4)
C19 C20 C21 N3 -178.4(4)
C28 C23 C24 C25 -0.8(8)
N4 C23 C24 C25 -177.8(5)
C23 C24 C25 C26 0.5(9)
C24 C25 C26 O2 180.0(5)
C24 C25 C26 C27 0.0(8)
O2 C26 C27 C28 179.8(5)
C25 C26 C27 C28 -0.2(8)
C24 C23 C28 C27 0.6(8)
N4 C23 C28 C27 177.5(5)
C26 C27 C28 C23 -0.1(8)
C4 C3 C47 C1 -177.0(5)
N2 C7 N1 C6 176.9(5)
S1 C7 N1 C6 -4.2(8)
C5 C6 N1 C7 177.1(5)
N1 C7 N2 C8 174.0(5)
S1 C7 N2 C8 -4.9(8)
C9 C8 N2 C7 33.2(9)
C13 C8 N2 C7 -150.3(5)
N4 C22 N3 C21 -174.5(5)
S2 C22 N3 C21 6.1(7)
C20 C21 N3 C22 177.9(5)
N3 C22 N4 C23 172.8(5)
S2 C22 N4 C23 -7.7(8)
C28 C23 N4 C22 119.4(6)
C24 C23 N4 C22 -63.7(8)
C10 C11 O1 C14 1.0(8)
C12 C11 O1 C14 -178.0(5)
C15 C14 O1 C11 -179.8(5)
C27 C26 O2 C29 0.7(8)
C25 C26 O2 C29 -179.3(5)
C30 C29 O2 C26 -178.4(5)
